data_1536572
loop_
_publ_author_name
'Kholodkovskaya, L.N.'
'Dolgikh, V.A.'
'Popovkin, B.A.'

_publ_section_title
;
 Crystal structure of bismuth-tellurium oxobromide Bi0.97TeO3Br0.90
;
_journal_name_full 'Zhurnal Neorganicheskoi Khimii'
_journal_page_first 2205
_journal_page_last 2209
_journal_volume 36
_journal_year 1991
_chemical_formula_sum 'Bi0.97 Br0.9 O3 Te'
_chemical_name_systematic 'Bi0.97 Te O3 Br0.90'
_space_group_IT_number 129
_symmetry_space_group_name_Hall 'P 4ab 2ab -1ab'
_symmetry_space_group_name_H-M 'P 4/n m m :1'
_cell_angle_alpha 90
_cell_angle_beta 90
_cell_angle_gamma 90
_cell_formula_units_Z 4
_cell_length_a 4.064
_cell_length_b 4.064
_cell_length_c 26.91
_cell_volume 444.448
_citation_journal_id_ASTM ZNOKAQ
_cod_data_source_file Kholodkovskaya_ZNOKAQ_1991_1204.cif
_cod_data_source_block Bi0.97Br0.9O3Te1
_cod_original_cell_volume 444.4482
_cod_original_sg_symbol_Hall '-P 4a 2a (x-1/4,y+1/4,z)'
_cod_original_formula_sum 'Bi0.97 Br0.9 O3 Te1'
_cod_database_code 1536572

loop_
_symmetry_equiv_pos_as_xyz
x,y,z
-y+1/2,x+1/2,z
-x,-y,z
y+1/2,-x+1/2,z
x+1/2,-y+1/2,-z
y,x,-z
-x+1/2,y+1/2,-z
-y,-x,-z
-x+1/2,-y+1/2,-z
y,-x,-z
x+1/2,y+1/2,-z
-y,x,-z
-x,y,z
-y+1/2,-x+1/2,z
x,-y,z
y+1/2,x+1/2,z

loop_
_atom_site_label
_atom_site_type_symbol
_atom_site_fract_x
_atom_site_fract_y
_atom_site_fract_z
_atom_site_occupancy
_atom_site_U_iso_or_equiv
Br2 Br-1 0.5 0 0.462 0.8 0.0
Te1 Te+4 0 0.5 0.2189 1 0.0
Bi2 Bi+3 0.5 0 0.2891 0.939 0.0
Bi1 Bi+3 0 0.5 0.0438 1 0.0
Br1 Br-1 0.5 0 0.1246 1 0.0
O2 O-2 0.5 0.5 0.224 1 0.0
O3 O-2 0.5 0.5 0.3386 1 0.0
O4 O-2 0 0.5 0.2886 1 0.0
Te2 Te+4 0 0.5 0.385 1 0.0
O1 O-2 0.5 0.5 0 1 0.0
